data_4034695
loop_
_publ_author_name
'Yuan, Yumeng'
'Pan, Guoshuai'
'Zhang, Xiaofeng'
'Li, Buhong'
'Xiang, Shengchang'
'Huang, Qiufeng'

_publ_section_title
;
 Synthesis of seven-membered azepino[3,2,1-hi]indoles via
 rhodium-catalyzed regioselectively C-H activation/DBU-catalyzed
 intramolecualr amidation of 7-phenylindoles in one pot.
;
_journal_name_full 'The Journal of organic chemistry'
_journal_paper_doi 10.1021/acs.joc.9b02289
_journal_year 2019
_chemical_formula_moiety 'C18 H13 N O3'
_chemical_formula_sum 'C18 H13 N O3'
_chemical_formula_weight 291.29
_chemical_name_systematic Y2
_space_group_crystal_system monoclinic
_space_group_IT_number 14
_space_group_name_Hall '-P 2yn'
_space_group_name_H-M_alt 'P 1 21/n 1'
_atom_sites_solution_hydrogens geom
_atom_sites_solution_primary dual
_audit_creation_date 2019-07-02
_audit_creation_method
;
Olex2 1.2
(compiled 2017.03.28 svn.r3405 for OlexSys, GUI svn.r5335)
;
_cell_angle_alpha 90
_cell_angle_beta 93.940(4)
_cell_angle_gamma 90
_cell_formula_units_Z 8
_cell_length_a 15.3481(6)
_cell_length_b 8.6768(4)
_cell_length_c 21.2841(8)
_cell_measurement_reflns_used 5376
_cell_measurement_temperature 294.31(15)
_cell_measurement_theta_max 72.3170
_cell_measurement_theta_min 3.6240
_cell_volume 2827.8(2)
_computing_cell_refinement 'CrysAlisPro 1.171.39.46e (Rigaku OD, 2018)'
_computing_data_collection 'CrysAlisPro 1.171.39.46e (Rigaku OD, 2018)'
_computing_data_reduction 'CrysAlisPro 1.171.39.46e (Rigaku OD, 2018)'
_computing_molecular_graphics 'Olex2 (Dolomanov et al., 2009)'
_computing_publication_material 'Olex2 (Dolomanov et al., 2009)'
_computing_structure_refinement 'ShelXL (Sheldrick, 2015)'
_computing_structure_solution 'ShelXT (Sheldrick, 2015)'
_diffrn_ambient_environment air
_diffrn_ambient_temperature 294.31(15)
_diffrn_detector 'CCD plate'
_diffrn_detector_area_resol_mean 10.5148
_diffrn_detector_type Atlas
_diffrn_measured_fraction_theta_full 1.000
_diffrn_measured_fraction_theta_max 0.984
_diffrn_measurement_details
;
List of Runs (angles in degrees, time in seconds):

  # Type    Start    End  Width  t~exp~   \w     \q     \k     \f   Frames
--------------------------------------------------------------------------
  1  \w   -120.00   1.00   1.00    2.50    --  -40.45 -19.00   0.00  121
  2  \w    -92.00  -2.00   1.00    2.50    --  -40.45 125.00-180.00   90
  3  \w    -65.00  34.00   1.00    2.50    --  -40.45  38.00-180.00   99
  4  \w      1.00  81.00   1.00    2.50    --   40.45 -99.00 -60.00   80
  5  \w     31.00 132.00   1.00    7.50    --  103.24 -61.00   0.00  101
  6  \w     77.00 176.00   1.00    7.50    --  103.24  45.00 -90.00   99
  7  \w     21.00 109.00   1.00    7.50    --  103.24 -94.00-120.00   88
  8  \w     30.00 117.00   1.00    7.50    --  103.24-125.00  90.00   87
  9  \w     30.00 117.00   1.00    7.50    --  103.24-125.00 -30.00   87
 10  \w     58.00 116.00   1.00    7.50    --  103.24-125.00-180.00   58
 11  \w     95.00 176.00   1.00    7.50    --  103.24  45.00 150.00   81
;
_diffrn_measurement_device 'four-circle diffractometer'
_diffrn_measurement_device_type 'SuperNova, Dual, Cu at home/near, Atlas'
_diffrn_measurement_method '\w scans'
_diffrn_orient_matrix_type 'CrysAlisPro convention (1999,Acta A55,543-557)'
_diffrn_orient_matrix_UB_11 -0.0331069000
_diffrn_orient_matrix_UB_12 0.1653265000
_diffrn_orient_matrix_UB_13 0.0099523000
_diffrn_orient_matrix_UB_21 0.0900216000
_diffrn_orient_matrix_UB_22 0.0642929000
_diffrn_orient_matrix_UB_23 -0.0145163000
_diffrn_orient_matrix_UB_31 -0.0304024000
_diffrn_orient_matrix_UB_32 0.0101379000
_diffrn_orient_matrix_UB_33 -0.0703271000
_diffrn_radiation_monochromator mirror
_diffrn_radiation_probe x-ray
_diffrn_radiation_type CuK\a
_diffrn_radiation_wavelength 1.54184
_diffrn_reflns_av_R_equivalents 0.0239
_diffrn_reflns_av_unetI/netI 0.0226
_diffrn_reflns_Laue_measured_fraction_full 1.000
_diffrn_reflns_Laue_measured_fraction_max 0.984
_diffrn_reflns_limit_h_max 18
_diffrn_reflns_limit_h_min -18
_diffrn_reflns_limit_k_max 10
_diffrn_reflns_limit_k_min -10
_diffrn_reflns_limit_l_max 21
_diffrn_reflns_limit_l_min -26
_diffrn_reflns_number 16224
_diffrn_reflns_point_group_measured_fraction_full 1.000
_diffrn_reflns_point_group_measured_fraction_max 0.984
_diffrn_reflns_theta_full 67.684
_diffrn_reflns_theta_max 72.546
_diffrn_reflns_theta_min 3.441
_diffrn_source 'micro-focus sealed X-ray tube'
_diffrn_source_type 'SuperNova (Cu) X-ray Source'
_exptl_absorpt_coefficient_mu 0.767
_exptl_absorpt_correction_T_max 1.00000
_exptl_absorpt_correction_T_min 0.90571
_exptl_absorpt_correction_type multi-scan
_exptl_absorpt_process_details
;
CrysAlisPro 1.171.39.46e (Rigaku Oxford Diffraction, 2018)
Empirical absorption correction using spherical harmonics,
 implemented in SCALE3 ABSPACK scaling algorithm.
;
_exptl_crystal_colour 'clear light colourless'
_exptl_crystal_colour_lustre clear
_exptl_crystal_colour_modifier light
_exptl_crystal_colour_primary colourless
_exptl_crystal_density_diffrn 1.368
_exptl_crystal_description plate
_exptl_crystal_F_000 1216
_exptl_crystal_size_max 0.5
_exptl_crystal_size_mid 0.2
_exptl_crystal_size_min 0.1
_refine_diff_density_max 0.131
_refine_diff_density_min -0.179
_refine_diff_density_rms 0.038
_refine_ls_extinction_method none
_refine_ls_goodness_of_fit_ref 1.023
_refine_ls_hydrogen_treatment constr
_refine_ls_matrix_type full
_refine_ls_number_parameters 399
_refine_ls_number_reflns 5522
_refine_ls_number_restraints 0
_refine_ls_restrained_S_all 1.023
_refine_ls_R_factor_all 0.0532
_refine_ls_R_factor_gt 0.0418
_refine_ls_shift/su_max 0.000
_refine_ls_shift/su_mean 0.000
_refine_ls_structure_factor_coef Fsqd
_refine_ls_weighting_details 'w=1/[\s^2^(Fo^2^)+(0.0617P)^2^+0.3752P] where P=(Fo^2^+2Fc^2^)/3'
_refine_ls_weighting_scheme calc
_refine_ls_wR_factor_gt 0.1078
_refine_ls_wR_factor_ref 0.1186
_reflns_Friedel_coverage 0.000
_reflns_number_gt 4403
_reflns_number_total 5522
_reflns_threshold_expression 'I > 2\s(I)'
_cod_data_source_file jo9b02289_si_003.cif
_cod_data_source_block y2-032
_cod_depositor_comments
;

2020-08-05
Z value and formula fixed to values more according to usual
chemical conventions.                 miguel
;
_cod_original_formula_sum 'C36 H26 N2 O6'
_cod_original_formula_weight 582.59
_cod_original_formula_moiety '2(C18 H13 N O3)'
_cod_original_formula_units_Z 4
_cod_database_code 4034695
_shelx_shelxl_version_number 2014/7
_shelx_space_group_comment
;
The symmetry employed for this shelxl refinement is uniquely defined
by the following loop, which should always be used as a source of
symmetry information in preference to the above space-group names.
They are only intended as comments.
;
_reflns_odcompleteness_completeness 99.94
_reflns_odcompleteness_iscentric 1
_reflns_odcompleteness_theta 66.97
_olex2_refinement_description
;
1. Fixed Uiso
 At 1.2 times of:
  All C(H) groups
 At 1.5 times of:
  All C(H,H,H) groups
2.a Ternary CH refined with riding coordinates:
 C00J(H00J), C00K(H00K)
2.b Aromatic/amide H refined with riding coordinates:
 C00L(H00L), C00N(H00N), C00Q(H00Q), C00R(H00R), C00S(H00S), C00U(H00U),
 C00V(H00V), C00W(H00W), C00X(H00X), C00Y(H00Y), C00Z(H00Z), C010(H010),
 C011(H011), C012(H012), C013(H013), C014(H014), C015(H015), C016(H016)
2.c Idealised Me refined as rotating group:
 C017(H01D,H01E,H01F), C018(H01A,H01B,H01C)
;
_olex2_submission_original_sample_id 032
_olex2_submission_special_instructions 'No special instructions were received'
_oxdiff_exptl_absorpt_empirical_details
;
Empirical correction (ABSPACK) includes:
- Absorption correction using spherical harmonics
- Frame scaling
;
_oxdiff_exptl_absorpt_empirical_full_max 1.180
_oxdiff_exptl_absorpt_empirical_full_min 0.808

loop_
_space_group_symop_operation_xyz
'x, y, z'
'-x+1/2, y+1/2, -z+1/2'
'-x, -y, -z'
'x-1/2, -y-1/2, z-1/2'

loop_
_atom_site_label
_atom_site_type_symbol
_atom_site_fract_x
_atom_site_fract_y
_atom_site_fract_z
_atom_site_U_iso_or_equiv
_atom_site_adp_type
_atom_site_occupancy
_atom_site_site_symmetry_order
_atom_site_calc_flag
_atom_site_refinement_flags_posn
O001 O 0.74092(8) 0.57624(15) 0.35054(5) 0.0566(3) Uani 1 1 d .
O002 O 0.68181(8) 0.43142(16) 0.27167(5) 0.0609(3) Uani 1 1 d .
O003 O 0.98393(8) 0.18413(15) 0.53019(6) 0.0620(3) Uani 1 1 d .
O004 O 0.98262(9) 0.38086(16) 0.59691(6) 0.0674(4) Uani 1 1 d .
N005 N 0.77662(8) 0.43512(16) 0.58271(6) 0.0501(3) Uani 1 1 d .
N006 N 0.49006(9) 0.42380(16) 0.29482(6) 0.0506(3) Uani 1 1 d .
O007 O 0.52911(11) 0.20662(15) 0.34908(7) 0.0796(4) Uani 1 1 d .
O008 O 0.83934(12) 0.63511(16) 0.53507(8) 0.0826(4) Uani 1 1 d .
C009 C 0.83351(9) 0.26952(18) 0.46286(6) 0.0415(3) Uani 1 1 d .
C00A C 0.77539(9) 0.16227(18) 0.48556(6) 0.0414(3) Uani 1 1 d .
C00B C 0.58792(9) 0.55891(17) 0.41281(6) 0.0424(3) Uani 1 1 d .
C00C C 0.52419(9) 0.70432(17) 0.31796(6) 0.0419(3) Uani 1 1 d .
C00D C 0.49674(9) 0.58029(19) 0.27978(7) 0.0444(3) Uani 1 1 d .
C00E C 0.75614(9) 0.15329(19) 0.55270(6) 0.0429(3) Uani 1 1 d .
C00F C 0.54538(9) 0.68843(17) 0.38664(6) 0.0416(3) Uani 1 1 d .
C00G C 0.68255(10) 0.47928(18) 0.32473(7) 0.0451(3) Uani 1 1 d .
C00H C 0.95465(9) 0.31591(18) 0.55026(7) 0.0439(3) Uani 1 1 d .
C00I C 0.75587(9) 0.2802(2) 0.59300(6) 0.0447(3) Uani 1 1 d .
C00J C 0.88410(10) 0.38379(18) 0.50432(7) 0.0445(3) Uani 1 1 d .
H00J H 0.9158 0.4471 0.4753 0.053 Uiso 1 1 calc R
C00K C 0.61767(10) 0.42951(17) 0.37200(7) 0.0453(3) Uani 1 1 d .
H00K H 0.6487 0.3561 0.4005 0.054 Uiso 1 1 calc R
C00L C 0.85044(11) 0.2682(2) 0.39938(7) 0.0534(4) Uani 1 1 d .
H00L H 0.8892 0.3399 0.3846 0.064 Uiso 1 1 calc R
C00M C 0.83122(11) 0.49739(19) 0.54006(8) 0.0519(4) Uani 1 1 d .
C00N C 0.51957(12) 0.8042(2) 0.42740(8) 0.0536(4) Uani 1 1 d .
H00N H 0.4903 0.8906 0.4109 0.064 Uiso 1 1 calc R
C00O C 0.54269(12) 0.34146(19) 0.33909(8) 0.0531(4) Uani 1 1 d .
C00P C 0.45931(10) 0.5993(2) 0.21784(7) 0.0562(4) Uani 1 1 d .
C00Q C 0.60520(11) 0.5488(2) 0.47777(7) 0.0520(4) Uani 1 1 d .
H00Q H 0.6339 0.4627 0.4950 0.062 Uiso 1 1 calc R
C00R C 0.52275(11) 0.8482(2) 0.28846(8) 0.0531(4) Uani 1 1 d .
H00R H 0.5433 0.9338 0.3112 0.064 Uiso 1 1 calc R
C00S C 0.73371(11) 0.0605(2) 0.44211(8) 0.0548(4) Uani 1 1 d .
H00S H 0.6929 -0.0091 0.4556 0.066 Uiso 1 1 calc R
C00T C 0.72192(10) 0.2715(3) 0.65293(7) 0.0588(5) Uani 1 1 d .
C00U C 0.58027(12) 0.6650(2) 0.51682(7) 0.0599(4) Uani 1 1 d .
H00U H 0.5927 0.6578 0.5601 0.072 Uiso 1 1 calc R
C00V C 0.49138(12) 0.8672(3) 0.22581(8) 0.0636(5) Uani 1 1 d .
H00V H 0.4934 0.9642 0.2074 0.076 Uiso 1 1 calc R
C00W C 0.53705(13) 0.7914(2) 0.49163(8) 0.0618(5) Uani 1 1 d .
H00W H 0.5194 0.8690 0.5181 0.074 Uiso 1 1 calc R
C00X C 0.81141(13) 0.1637(3) 0.35813(7) 0.0634(5) Uani 1 1 d .
H00X H 0.8250 0.1623 0.3162 0.076 Uiso 1 1 calc R
C00Y C 0.73021(11) 0.0129(2) 0.57802(8) 0.0586(4) Uani 1 1 d .
H00Y H 0.7330 -0.0761 0.5539 0.070 Uiso 1 1 calc R
C00Z C 0.75231(13) 0.0618(2) 0.37929(8) 0.0649(5) Uani 1 1 d .
H00Z H 0.7243 -0.0074 0.3513 0.078 Uiso 1 1 calc R
C010 C 0.45760(12) 0.7451(3) 0.19084(8) 0.0667(5) Uani 1 1 d .
H010 H 0.4340 0.7599 0.1499 0.080 Uiso 1 1 calc R
C011 C 0.72178(12) 0.4255(3) 0.67764(9) 0.0756(6) Uani 1 1 d .
H011 H 0.7027 0.4543 0.7165 0.091 Uiso 1 1 calc R
C012 C 0.44656(12) 0.3490(3) 0.24297(10) 0.0684(5) Uani 1 1 d .
H012 H 0.4330 0.2446 0.2411 0.082 Uiso 1 1 calc R
C013 C 0.42784(12) 0.4508(3) 0.19704(9) 0.0716(6) Uani 1 1 d .
H013 H 0.3992 0.4292 0.1581 0.086 Uiso 1 1 calc R
C014 C 0.75356(12) 0.5201(3) 0.63554(9) 0.0695(6) Uani 1 1 d .
H014 H 0.7596 0.6262 0.6403 0.083 Uiso 1 1 calc R
C015 C 0.69434(12) 0.1306(3) 0.67510(9) 0.0743(6) Uani 1 1 d .
H015 H 0.6721 0.1232 0.7145 0.089 Uiso 1 1 calc R
C016 C 0.70043(13) 0.0025(3) 0.63797(10) 0.0734(6) Uani 1 1 d .
H016 H 0.6843 -0.0930 0.6532 0.088 Uiso 1 1 calc R
C017 C 1.06052(13) 0.1208(3) 0.56483(10) 0.0709(6) Uani 1 1 d .
H01D H 1.0717 0.0191 0.5495 0.106 Uiso 1 1 calc GR
H01E H 1.0505 0.1157 0.6088 0.106 Uiso 1 1 calc GR
H01F H 1.1100 0.1856 0.5591 0.106 Uiso 1 1 calc GR
C018 C 0.80932(14) 0.6238(3) 0.31126(9) 0.0738(6) Uani 1 1 d .
H01A H 0.7874 0.7025 0.2827 0.111 Uiso 1 1 calc GR
H01B H 0.8281 0.5369 0.2878 0.111 Uiso 1 1 calc GR
H01C H 0.8578 0.6635 0.3373 0.111 Uiso 1 1 calc GR

loop_
_atom_site_aniso_label
_atom_site_aniso_U_11
_atom_site_aniso_U_22
_atom_site_aniso_U_33
_atom_site_aniso_U_23
_atom_site_aniso_U_13
_atom_site_aniso_U_12
O001 0.0554(6) 0.0616(7) 0.0524(6) -0.0031(5) 0.0003(5) -0.0059(6)
O002 0.0648(7) 0.0677(8) 0.0503(6) -0.0119(5) 0.0061(5) 0.0034(6)
O003 0.0568(7) 0.0611(8) 0.0652(7) -0.0184(6) -0.0166(5) 0.0146(6)
O004 0.0677(8) 0.0709(9) 0.0611(7) -0.0214(6) -0.0135(6) 0.0083(7)
N005 0.0470(7) 0.0525(8) 0.0501(7) -0.0139(6) -0.0005(5) 0.0069(6)
N006 0.0477(7) 0.0460(7) 0.0577(7) -0.0167(6) 0.0001(6) -0.0025(6)
O007 0.1015(11) 0.0389(7) 0.0985(10) -0.0066(7) 0.0087(8) -0.0096(7)
O008 0.1026(11) 0.0409(7) 0.1040(11) -0.0027(7) 0.0061(9) 0.0012(7)
C009 0.0434(7) 0.0453(8) 0.0355(6) 0.0013(6) -0.0008(5) 0.0067(6)
C00A 0.0400(7) 0.0444(8) 0.0387(7) -0.0022(6) -0.0038(5) 0.0048(6)
C00B 0.0440(7) 0.0406(8) 0.0424(7) -0.0030(6) 0.0004(6) 0.0011(6)
C00C 0.0406(7) 0.0413(8) 0.0435(7) -0.0025(6) 0.0009(5) 0.0059(6)
C00D 0.0385(7) 0.0518(9) 0.0427(7) -0.0067(6) 0.0014(5) 0.0051(6)
C00E 0.0355(7) 0.0507(9) 0.0420(7) 0.0020(6) -0.0003(5) -0.0004(6)
C00F 0.0442(7) 0.0374(7) 0.0427(7) -0.0059(6) -0.0008(5) -0.0002(6)
C00G 0.0472(8) 0.0414(8) 0.0461(7) 0.0000(6) -0.0013(6) 0.0115(6)
C00H 0.0414(7) 0.0459(8) 0.0445(7) -0.0014(6) 0.0036(6) -0.0039(6)
C00I 0.0346(6) 0.0606(10) 0.0385(7) -0.0004(6) -0.0003(5) 0.0052(6)
C00J 0.0467(8) 0.0432(8) 0.0438(7) 0.0048(6) 0.0046(6) -0.0039(6)
C00K 0.0502(8) 0.0370(7) 0.0484(7) 0.0018(6) 0.0008(6) 0.0084(6)
C00L 0.0566(9) 0.0662(11) 0.0374(7) 0.0067(7) 0.0038(6) 0.0151(8)
C00M 0.0567(9) 0.0416(9) 0.0563(9) -0.0037(7) -0.0048(7) 0.0020(7)
C00N 0.0626(10) 0.0443(9) 0.0535(8) -0.0116(7) 0.0004(7) 0.0058(7)
C00O 0.0627(10) 0.0367(8) 0.0605(9) -0.0098(7) 0.0094(7) 0.0008(7)
C00P 0.0397(7) 0.0867(13) 0.0421(8) -0.0120(8) 0.0018(6) 0.0099(8)
C00Q 0.0520(8) 0.0582(10) 0.0448(7) 0.0024(7) -0.0037(6) 0.0031(8)
C00R 0.0526(9) 0.0484(9) 0.0589(9) 0.0060(7) 0.0089(7) 0.0085(7)
C00S 0.0473(8) 0.0564(10) 0.0586(9) -0.0114(8) -0.0105(7) 0.0016(7)
C00T 0.0384(7) 0.0961(14) 0.0417(7) -0.0035(8) 0.0026(6) 0.0077(8)
C00U 0.0649(10) 0.0737(12) 0.0405(7) -0.0083(8) -0.0006(7) -0.0083(9)
C00V 0.0585(10) 0.0752(13) 0.0586(9) 0.0219(9) 0.0152(8) 0.0212(9)
C00W 0.0747(11) 0.0584(11) 0.0522(9) -0.0211(8) 0.0041(8) -0.0004(9)
C00X 0.0689(11) 0.0845(14) 0.0356(7) -0.0065(8) -0.0049(7) 0.0237(10)
C00Y 0.0497(9) 0.0615(11) 0.0643(9) 0.0106(8) 0.0028(7) -0.0062(8)
C00Z 0.0669(11) 0.0729(12) 0.0515(9) -0.0247(9) -0.0203(8) 0.0198(10)
C010 0.0524(9) 0.1070(17) 0.0409(8) 0.0093(9) 0.0057(7) 0.0243(10)
C011 0.0526(10) 0.1205(19) 0.0540(10) -0.0299(11) 0.0067(8) 0.0110(11)
C012 0.0528(9) 0.0751(13) 0.0768(12) -0.0388(11) -0.0003(8) -0.0080(9)
C013 0.0506(9) 0.1064(17) 0.0567(10) -0.0353(11) -0.0035(8) 0.0042(10)
C014 0.0558(10) 0.0783(14) 0.0736(11) -0.0361(11) -0.0010(9) 0.0136(10)
C015 0.0473(9) 0.127(2) 0.0498(9) 0.0209(11) 0.0105(7) 0.0014(11)
C016 0.0575(10) 0.0894(16) 0.0740(12) 0.0303(12) 0.0094(9) -0.0083(10)
C017 0.0626(11) 0.0721(13) 0.0749(12) -0.0142(10) -0.0185(9) 0.0210(10)
C018 0.0656(11) 0.0895(15) 0.0662(11) 0.0115(10) 0.0028(9) -0.0168(11)

loop_
_atom_type_symbol
_atom_type_description
_atom_type_scat_dispersion_real
_atom_type_scat_dispersion_imag
_atom_type_scat_source
C C 0.0181 0.0091 'International Tables Vol C Tables 4.2.6.8 and 6.1.1.4'
H H 0.0000 0.0000 'International Tables Vol C Tables 4.2.6.8 and 6.1.1.4'
N N 0.0311 0.0180 'International Tables Vol C Tables 4.2.6.8 and 6.1.1.4'
O O 0.0492 0.0322 'International Tables Vol C Tables 4.2.6.8 and 6.1.1.4'

loop_
_geom_angle_atom_site_label_1
_geom_angle_atom_site_label_2
_geom_angle_atom_site_label_3
_geom_angle
C00G O001 C018 116.09(13)
C00H O003 C017 116.66(13)
C00I N005 C014 107.74(15)
C00M N005 C00I 129.04(13)
C00M N005 C014 120.95(16)
C00D N006 C012 107.82(15)
C00O N006 C00D 127.08(13)
C00O N006 C012 120.96(15)
C00A C009 C00J 123.43(12)
C00L C009 C00A 119.70(14)
C00L C009 C00J 116.78(14)
C009 C00A C00E 122.88(13)
C009 C00A C00S 117.68(14)
C00S C00A C00E 119.44(14)
C00F C00B C00K 121.39(12)
C00Q C00B C00F 119.90(14)
C00Q C00B C00K 118.70(14)
C00D C00C C00F 122.65(14)
C00D C00C C00R 115.62(14)
C00R C00C C00F 121.47(14)
N006 C00D C00P 107.17(14)
C00C C00D N006 129.66(13)
C00C C00D C00P 122.76(16)
C00I C00E C00A 124.08(14)
C00I C00E C00Y 115.90(14)
C00Y C00E C00A 119.85(15)
C00B C00F C00C 122.22(13)
C00B C00F C00N 118.29(13)
C00N C00F C00C 119.45(14)
O001 C00G C00K 111.14(12)
O002 C00G O001 124.95(15)
O002 C00G C00K 123.85(15)
O003 C00H C00J 111.84(12)
O004 C00H O003 124.77(14)
O004 C00H C00J 123.27(15)
N005 C00I C00T 107.10(15)
C00E C00I N005 130.55(13)
C00E C00I C00T 121.96(16)
C009 C00J C00H 115.82(13)
C009 C00J H00J 105.0
C009 C00J C00M 116.75(13)
C00H C00J H00J 105.0
C00M C00J C00H 108.09(12)
C00M C00J H00J 105.0
C00B C00K C00G 113.95(13)
C00B C00K H00K 106.3
C00B C00K C00O 113.05(13)
C00G C00K H00K 106.3
C00O C00K C00G 110.35(12)
C00O C00K H00K 106.3
C009 C00L H00L 119.2
C00X C00L C009 121.62(17)
C00X C00L H00L 119.2
N005 C00M C00J 116.36(14)
O008 C00M N005 120.94(17)
O008 C00M C00J 122.56(17)
C00F C00N H00N 119.6
C00W C00N C00F 120.78(16)
C00W C00N H00N 119.6
N006 C00O C00K 116.16(14)
O007 C00O N006 121.02(17)
O007 C00O C00K 122.80(17)
C00D C00P C013 106.86(17)
C010 C00P C00D 119.19(17)
C010 C00P C013 133.93(17)
C00B C00Q H00Q 119.6
C00U C00Q C00B 120.75(16)
C00U C00Q H00Q 119.6
C00C C00R H00R 119.0
C00V C00R C00C 121.92(17)
C00V C00R H00R 119.0
C00A C00S H00S 119.4
C00Z C00S C00A 121.11(17)
C00Z C00S H00S 119.4
C00I C00T C011 106.92(18)
C015 C00T C00I 119.63(18)
C015 C00T C011 133.41(17)
C00Q C00U H00U 120.1
C00W C00U C00Q 119.75(15)
C00W C00U H00U 120.1
C00R C00V H00V 119.4
C010 C00V C00R 121.23(18)
C010 C00V H00V 119.4
C00N C00W H00W 119.7
C00U C00W C00N 120.51(16)
C00U C00W H00W 119.7
C00L C00X H00X 120.4
C00Z C00X C00L 119.22(15)
C00Z C00X H00X 120.4
C00E C00Y H00Y 119.0
C016 C00Y C00E 122.0(2)
C016 C00Y H00Y 119.0
C00S C00Z H00Z 119.7
C00X C00Z C00S 120.59(16)
C00X C00Z H00Z 119.7
C00P C010 H010 120.6
C00V C010 C00P 118.81(15)
C00V C010 H010 120.6
C00T C011 H011 125.7
C014 C011 C00T 108.51(16)
C014 C011 H011 125.7
N006 C012 H012 125.2
C013 C012 N006 109.61(19)
C013 C012 H012 125.2
C00P C013 H013 125.7
C012 C013 C00P 108.51(15)
C012 C013 H013 125.7
N005 C014 H014 125.1
C011 C014 N005 109.71(19)
C011 C014 H014 125.1
C00T C015 H015 120.5
C016 C015 C00T 118.95(16)
C016 C015 H015 120.5
C00Y C016 H016 119.4
C015 C016 C00Y 121.1(2)
C015 C016 H016 119.4
O003 C017 H01D 109.5
O003 C017 H01E 109.5
O003 C017 H01F 109.5
H01D C017 H01E 109.5
H01D C017 H01F 109.5
H01E C017 H01F 109.5
O001 C018 H01A 109.5
O001 C018 H01B 109.5
O001 C018 H01C 109.5
H01A C018 H01B 109.5
H01A C018 H01C 109.5
H01B C018 H01C 109.5

loop_
_geom_bond_atom_site_label_1
_geom_bond_atom_site_label_2
_geom_bond_distance
O001 C00G 1.3208(19)
O001 C018 1.446(2)
O002 C00G 1.2026(18)
O003 C00H 1.3108(19)
O003 C017 1.452(2)
O004 C00H 1.1955(18)
N005 C00I 1.402(2)
N005 C00M 1.387(2)
N005 C014 1.410(2)
N006 C00D 1.400(2)
N006 C00O 1.395(2)
N006 C012 1.408(2)
O007 C00O 1.210(2)
O008 C00M 1.207(2)
C009 C00A 1.398(2)
C009 C00J 1.507(2)
C009 C00L 1.393(2)
C00A C00E 1.4810(19)
C00A C00S 1.401(2)
C00B C00F 1.396(2)
C00B C00K 1.509(2)
C00B C00Q 1.392(2)
C00C C00D 1.396(2)
C00C C00F 1.4821(19)
C00C C00R 1.397(2)
C00D C00P 1.411(2)
C00E C00I 1.396(2)
C00E C00Y 1.401(2)
C00F C00N 1.402(2)
C00G C00K 1.526(2)
C00H C00J 1.526(2)
C00I C00T 1.413(2)
C00J H00J 0.9800
C00J C00M 1.514(2)
C00K H00K 0.9800
C00K C00O 1.513(2)
C00L H00L 0.9300
C00L C00X 1.371(3)
C00N H00N 0.9300
C00N C00W 1.380(2)
C00P C010 1.389(3)
C00P C013 1.435(3)
C00Q H00Q 0.9300
C00Q C00U 1.378(3)
C00R H00R 0.9300
C00R C00V 1.396(2)
C00S H00S 0.9300
C00S C00Z 1.386(3)
C00T C011 1.435(3)
C00T C015 1.387(3)
C00U H00U 0.9300
C00U C00W 1.371(3)
C00V H00V 0.9300
C00V C010 1.375(3)
C00W H00W 0.9300
C00X H00X 0.9300
C00X C00Z 1.365(3)
C00Y H00Y 0.9300
C00Y C016 1.388(3)
C00Z H00Z 0.9300
C010 H010 0.9300
C011 H011 0.9300
C011 C014 1.333(3)
C012 H012 0.9300
C012 C013 1.334(3)
C013 H013 0.9300
C014 H014 0.9300
C015 H015 0.9300
C015 C016 1.371(3)
C016 H016 0.9300
C017 H01D 0.9600
C017 H01E 0.9600
C017 H01F 0.9600
C018 H01A 0.9600
C018 H01B 0.9600
C018 H01C 0.9600
